data_4507359
loop_
_publ_author_name
'Chutia, Romen'
'Dey, Sandeep Kumar'
'Das, Gopal'

_publ_section_title
;
 Positional Isomeric Effect in Nitrophenyl Functionalized Tripodal Urea
 Receptors toward Binding and Encapsulation of Anions
;
_journal_issue 2
_journal_name_full 'Crystal Growth &amp; Design'
_journal_page_first 883
_journal_paper_doi 10.1021/cg3015749
_journal_volume 13
_journal_year 2013
_chemical_formula_moiety '2(C27 H30 N10 O9), 2(C8 H20 N), C O3'
_chemical_formula_sum 'C71 H100 N22 O21'
_chemical_formula_weight 1597.73
_chemical_name_systematic
; 
 ? 
;
_space_group_IT_number 15
_symmetry_cell_setting monoclinic
_symmetry_space_group_name_Hall '-C 2yc'
_symmetry_space_group_name_H-M 'C 1 2/c 1'
_atom_sites_solution_hydrogens geom
_atom_sites_solution_primary direct
_atom_sites_solution_secondary difmap
_audit_creation_method SHELXL-97
_cell_angle_alpha 90.00
_cell_angle_beta 105.138(3)
_cell_angle_gamma 90.00
_cell_formula_units_Z 4
_cell_length_a 22.6830(7)
_cell_length_b 21.3607(5)
_cell_length_c 17.8940(8)
_cell_measurement_reflns_used 5865
_cell_measurement_temperature 298(2)
_cell_measurement_theta_max 28.65
_cell_measurement_theta_min 3.87
_cell_volume 8369.2(5)
_computing_cell_refinement 'Bruker SMART'
_computing_data_collection 'Bruker SMART'
_computing_data_reduction 'Bruker SAINT'
_computing_molecular_graphics 'Bruker SHELXTL'
_computing_publication_material 'Bruker SHELXTL'
_computing_structure_refinement 'SHELXL-97 (Sheldrick, 1997)'
_computing_structure_solution 'SHELXS-97 (Sheldrick, 1990)'
_diffrn_ambient_temperature 298(2)
_diffrn_measured_fraction_theta_full 0.987
_diffrn_measured_fraction_theta_max 0.987
_diffrn_measurement_device_type 'CCD area detector'
_diffrn_measurement_method 'phi and omega scans'
_diffrn_radiation_monochromator graphite
_diffrn_radiation_source 'fine-focus sealed tube'
_diffrn_radiation_type MoK\a
_diffrn_radiation_wavelength 0.71073
_diffrn_reflns_av_R_equivalents 0.0643
_diffrn_reflns_av_sigmaI/netI 0.0435
_diffrn_reflns_limit_h_max 30
_diffrn_reflns_limit_h_min -30
_diffrn_reflns_limit_k_max 28
_diffrn_reflns_limit_k_min -25
_diffrn_reflns_limit_l_max 24
_diffrn_reflns_limit_l_min -23
_diffrn_reflns_number 41828
_diffrn_reflns_theta_full 28.65
_diffrn_reflns_theta_max 28.65
_diffrn_reflns_theta_min 3.87
_exptl_absorpt_coefficient_mu 0.095
_exptl_absorpt_correction_T_max 0.9720
_exptl_absorpt_correction_T_min 0.9503
_exptl_absorpt_correction_type multi-scan
_exptl_absorpt_process_details SADABS
_exptl_crystal_colour colorless
_exptl_crystal_density_diffrn 1.268
_exptl_crystal_density_method 'not measured'
_exptl_crystal_description block
_exptl_crystal_F_000 3392
_exptl_crystal_size_max 0.45
_exptl_crystal_size_mid 0.35
_exptl_crystal_size_min 0.25
_refine_diff_density_max 0.533
_refine_diff_density_min -0.470
_refine_diff_density_rms 0.038
_refine_ls_extinction_method none
_refine_ls_goodness_of_fit_ref 1.194
_refine_ls_hydrogen_treatment none
_refine_ls_matrix_type full
_refine_ls_number_parameters 519
_refine_ls_number_reflns 10505
_refine_ls_number_restraints 0
_refine_ls_restrained_S_all 1.194
_refine_ls_R_factor_all 0.1107
_refine_ls_R_factor_gt 0.0624
_refine_ls_shift/su_max 0.001
_refine_ls_shift/su_mean 0.000
_refine_ls_structure_factor_coef Fsqd
_refine_ls_weighting_details 'calc w=1/[\s^2^(Fo^2^)+(0.1000P)^2^+0.3215P] where P=(Fo^2^+2Fc^2^)/3'
_refine_ls_weighting_scheme calc
_refine_ls_wR_factor_gt 0.1779
_refine_ls_wR_factor_ref 0.2082
_reflns_number_gt 6075
_reflns_number_total 10505
_reflns_threshold_expression >2sigma(I)
_cod_data_source_file cg3015749_si_002.cif
_cod_data_source_block p-urea_co3
_cod_depositor_comments
;
The following automatic conversions were performed:

'_symmetry_cell_setting' value 'Monoclinic' changed to 'monoclinic'
according to /home/saulius/struct/CIF-dictionaries/cif_core.dic
dictionary named 'cif_core.dic' version 2.4.2 from 2011-04-26.

Automatic conversion script
Id: cif_fix_values 1891 2012-01-12 08:04:46Z andrius 
;
_cod_original_sg_symbol_H-M C2/c
_cod_database_code 4507359

loop_
_symmetry_equiv_pos_as_xyz
'x, y, z'
'-x, y, -z+1/2'
'x+1/2, y+1/2, z'
'-x+1/2, y+1/2, -z+1/2'
'-x, -y, -z'
'x, -y, z-1/2'
'-x+1/2, -y+1/2, -z'
'x+1/2, -y+1/2, z-1/2'

loop_
_atom_site_label
_atom_site_type_symbol
_atom_site_fract_x
_atom_site_fract_y
_atom_site_fract_z
_atom_site_U_iso_or_equiv
_atom_site_adp_type
_atom_site_occupancy
_atom_site_symmetry_multiplicity
_atom_site_calc_flag
_atom_site_refinement_flags
N1 N 0.32004(6) 0.24668(6) 0.65072(8) 0.0390(3) Uani 1 1 d .
C24 C 0.63543(10) 0.02234(10) 0.65552(14) 0.0612(5) Uani 1 1 d .
H24 H 0.6760 0.0340 0.6755 0.073 Uiso 1 1 calc R
C25 C 0.62111(10) -0.03299(10) 0.61615(15) 0.0622(6) Uani 1 1 d .
C4 C 0.54023(9) 0.43993(9) 0.65720(11) 0.0505(4) Uani 1 1 d .
C3 C 0.43963(9) 0.38986(9) 0.59971(12) 0.0529(5) Uani 1 1 d .
C7 C 0.63164(10) 0.52861(10) 0.67822(14) 0.0598(5) Uani 1 1 d .
C1 C 0.30487(9) 0.30659(9) 0.60907(12) 0.0543(5) Uani 1 1 d .
H1A H 0.3051 0.3395 0.6465 0.065 Uiso 1 1 calc R
H1B H 0.2638 0.3039 0.5754 0.065 Uiso 1 1 calc R
C2 C 0.34805(9) 0.32471(11) 0.56083(12) 0.0584(5) Uani 1 1 d .
H2A H 0.3498 0.2910 0.5251 0.070 Uiso 1 1 calc R
H2B H 0.3324 0.3616 0.5305 0.070 Uiso 1 1 calc R
C9 C 0.59383(9) 0.43350(10) 0.71548(14) 0.0611(5) Uani 1 1 d .
H9 H 0.5989 0.3987 0.7478 0.073 Uiso 1 1 calc R
C8 C 0.63966(10) 0.47752(11) 0.72654(15) 0.0654(6) Uani 1 1 d .
H8 H 0.6754 0.4728 0.7659 0.079 Uiso 1 1 calc R
C5 C 0.53301(11) 0.49262(11) 0.60955(15) 0.0712(6) Uani 1 1 d .
H5 H 0.4972 0.4982 0.5705 0.085 Uiso 1 1 calc R
C6 C 0.57918(12) 0.53642(11) 0.62054(16) 0.0738(7) Uani 1 1 d .
H6 H 0.5746 0.5714 0.5886 0.089 Uiso 1 1 calc R
N2 N 0.40919(7) 0.33753(8) 0.60821(10) 0.0555(4) Uani 1 1 d .
H2N H 0.4265 0.3107 0.6429 0.067 Uiso 1 1 calc R
N3 N 0.49716(7) 0.39267(8) 0.64936(10) 0.0540(4) Uani 1 1 d .
H3N H 0.5078 0.3610 0.6795 0.065 Uiso 1 1 calc R
N4 N 0.68044(10) 0.57465(10) 0.68751(15) 0.0759(6) Uani 1 1 d .
O1 O 0.41799(8) 0.43065(8) 0.55290(11) 0.0847(6) Uani 1 1 d .
O3 O 0.72757(9) 0.56695(11) 0.73709(16) 0.1139(8) Uani 1 1 d .
O2 O 0.67172(11) 0.62062(11) 0.64590(17) 0.1172(8) Uani 1 1 d .
C12 C 0.38978(8) 0.27924(10) 0.89525(11) 0.0516(4) Uani 1 1 d .
C11 C 0.30638(9) 0.28360(11) 0.77783(12) 0.0564(5) Uani 1 1 d .
H11A H 0.3046 0.3269 0.7611 0.068 Uiso 1 1 calc R
H11B H 0.2800 0.2791 0.8123 0.068 Uiso 1 1 calc R
C10 C 0.28352(9) 0.24182(10) 0.70818(12) 0.0557(5) Uani 1 1 d .
H10A H 0.2841 0.1987 0.7255 0.067 Uiso 1 1 calc R
H10B H 0.2415 0.2527 0.6832 0.067 Uiso 1 1 calc R
C13 C 0.48562(9) 0.26897(10) 0.99935(12) 0.0532(5) Uani 1 1 d .
C18 C 0.53975(9) 0.23470(11) 1.02088(13) 0.0597(5) Uani 1 1 d .
H18 H 0.5504 0.2087 0.9848 0.072 Uiso 1 1 calc R
C17 C 0.57778(10) 0.23856(12) 1.09459(15) 0.0693(6) Uani 1 1 d .
H17 H 0.6138 0.2156 1.1084 0.083 Uiso 1 1 calc R
C16 C 0.56140(10) 0.27709(14) 1.14738(14) 0.0752(7) Uani 1 1 d .
C14 C 0.47117(11) 0.30839(14) 1.05418(15) 0.0781(7) Uani 1 1 d .
H14 H 0.4356 0.3322 1.0409 0.094 Uiso 1 1 calc R
C15 C 0.50928(12) 0.31229(16) 1.12802(16) 0.0902(9) Uani 1 1 d .
H15 H 0.4996 0.3387 1.1644 0.108 Uiso 1 1 calc R
N6 N 0.44980(7) 0.26230(8) 0.92416(10) 0.0543(4) Uani 1 1 d .
H6N H 0.4672 0.2456 0.8918 0.065 Uiso 1 1 calc R
N5 N 0.36826(7) 0.26843(9) 0.81922(10) 0.0582(4) Uani 1 1 d .
H5N H 0.3921 0.2519 0.7943 0.070 Uiso 1 1 calc R
N7 N 0.60147(12) 0.28052(19) 1.22648(15) 0.1070(9) Uani 1 1 d .
O4 O 0.35767(7) 0.30042(9) 0.93489(9) 0.0771(5) Uani 1 1 d .
O6 O 0.64291(12) 0.24224(15) 1.24583(14) 0.1231(9) Uani 1 1 d .
O5 O 0.59200(12) 0.3231(2) 1.26875(16) 0.1559(13) Uani 1 1 d .
C20 C 0.32628(9) 0.13171(9) 0.62522(15) 0.0600(5) Uani 1 1 d .
H20A H 0.3138 0.1224 0.6719 0.072 Uiso 1 1 calc R
H20B H 0.3089 0.1000 0.5870 0.072 Uiso 1 1 calc R
C19 C 0.30179(9) 0.19450(9) 0.59522(13) 0.0546(5) Uani 1 1 d .
H19A H 0.3154 0.2039 0.5494 0.066 Uiso 1 1 calc R
H19B H 0.2575 0.1922 0.5796 0.066 Uiso 1 1 calc R
C23 C 0.58907(9) 0.06024(10) 0.66509(13) 0.0586(5) Uani 1 1 d .
H23 H 0.5987 0.0981 0.6911 0.070 Uiso 1 1 calc R
C22 C 0.52794(9) 0.04339(9) 0.63674(14) 0.0576(5) Uani 1 1 d .
C21 C 0.42168(9) 0.07910(9) 0.62584(14) 0.0587(5) Uani 1 1 d .
C27 C 0.51499(11) -0.01388(12) 0.5989(2) 0.1033(12) Uani 1 1 d .
H27 H 0.4746 -0.0267 0.5804 0.124 Uiso 1 1 calc R
C26 C 0.56163(12) -0.05179(13) 0.5886(2) 0.1039(12) Uani 1 1 d .
H26 H 0.5527 -0.0899 0.5630 0.125 Uiso 1 1 calc R
N8 N 0.39238(7) 0.12909(7) 0.64234(11) 0.0567(4) Uani 1 1 d .
H8N H 0.4133 0.1609 0.6639 0.068 Uiso 1 1 calc R
N9 N 0.48441(7) 0.08526(7) 0.64694(12) 0.0606(5) Uani 1 1 d .
H9N H 0.4982 0.1198 0.6695 0.073 Uiso 1 1 calc R
N10 N 0.66967(9) -0.07237(10) 0.60210(14) 0.0730(6) Uani 1 1 d .
O7 O 0.39554(7) 0.03232(8) 0.59374(15) 0.0977(7) Uani 1 1 d .
O9 O 0.72214(9) -0.05430(10) 0.62580(15) 0.1010(7) Uani 1 1 d .
O8 O 0.65577(10) -0.12112(10) 0.56501(17) 0.1113(8) Uani 1 1 d .
N11 N 0.28229(9) 0.10877(8) 0.03097(12) 0.0640(5) Uani 1 1 d .
C29 C 0.34784(14) 0.10043(16) 0.0261(2) 0.1018(11) Uani 1 1 d .
H29A H 0.3649 0.0641 0.0567 0.122 Uiso 1 1 calc R
H29B H 0.3470 0.0914 -0.0273 0.122 Uiso 1 1 calc R
C30 C 0.38990(18) 0.1548(3) 0.0526(4) 0.174(3) Uani 1 1 d .
H30A H 0.3742 0.1910 0.0220 0.261 Uiso 1 1 calc R
H30B H 0.4297 0.1449 0.0466 0.261 Uiso 1 1 calc R
H30C H 0.3927 0.1633 0.1061 0.261 Uiso 1 1 calc R
C35 C 0.25203(13) 0.16286(12) -0.01968(17) 0.0793(7) Uani 1 1 d .
H35A H 0.2115 0.1689 -0.0123 0.095 Uiso 1 1 calc R
H35B H 0.2753 0.2006 -0.0021 0.095 Uiso 1 1 calc R
C31 C 0.28084(15) 0.12629(14) 0.11238(17) 0.0883(8) Uani 1 1 d .
H31A H 0.3023 0.1656 0.1258 0.106 Uiso 1 1 calc R
H31B H 0.2387 0.1331 0.1130 0.106 Uiso 1 1 calc R
C33 C 0.25061(18) 0.04865(14) 0.0081(2) 0.1073(11) Uani 1 1 d .
H33A H 0.2715 0.0163 0.0432 0.129 Uiso 1 1 calc R
H33B H 0.2535 0.0379 -0.0434 0.129 Uiso 1 1 calc R
C32 C 0.3085(2) 0.0787(2) 0.1739(2) 0.1507(19) Uani 1 1 d .
H32A H 0.2885 0.0391 0.1607 0.226 Uiso 1 1 calc R
H32B H 0.3035 0.0925 0.2229 0.226 Uiso 1 1 calc R
H32C H 0.3513 0.0742 0.1772 0.226 Uiso 1 1 calc R
C36 C 0.2463(2) 0.1552(2) -0.1041(2) 0.1389(16) Uani 1 1 d .
H36A H 0.2862 0.1514 -0.1126 0.208 Uiso 1 1 calc R
H36B H 0.2260 0.1911 -0.1315 0.208 Uiso 1 1 calc R
H36C H 0.2229 0.1183 -0.1226 0.208 Uiso 1 1 calc R
C34 C 0.1833(2) 0.0491(3) 0.0085(4) 0.180(2) Uani 1 1 d .
H34A H 0.1795 0.0645 0.0574 0.269 Uiso 1 1 calc R
H34B H 0.1673 0.0073 0.0006 0.269 Uiso 1 1 calc R
H34C H 0.1608 0.0757 -0.0323 0.269 Uiso 1 1 calc R
C28 C 0.5000 0.23304(10) 0.7500 0.0369(5) Uani 1 2 d S
O10 O 0.5000 0.29123(9) 0.7500 0.0771(7) Uani 1 2 d S
O11 O 0.52030(10) 0.20292(7) 0.70235(11) 0.0925(7) Uani 1 1 d .

loop_
_atom_site_aniso_label
_atom_site_aniso_U_11
_atom_site_aniso_U_22
_atom_site_aniso_U_33
_atom_site_aniso_U_23
_atom_site_aniso_U_13
_atom_site_aniso_U_12
N1 0.0351(7) 0.0405(7) 0.0403(7) -0.0030(6) 0.0081(6) 0.0006(5)
C24 0.0487(11) 0.0633(13) 0.0722(14) -0.0024(10) 0.0167(10) 0.0007(9)
C25 0.0570(12) 0.0494(11) 0.0849(16) 0.0050(10) 0.0267(11) 0.0106(9)
C4 0.0510(10) 0.0482(10) 0.0529(11) 0.0066(8) 0.0146(9) -0.0050(8)
C3 0.0544(11) 0.0510(11) 0.0513(11) 0.0114(9) 0.0101(9) -0.0038(8)
C7 0.0561(12) 0.0565(12) 0.0691(14) -0.0011(10) 0.0205(11) -0.0116(9)
C1 0.0450(10) 0.0553(11) 0.0573(12) 0.0027(9) 0.0041(9) 0.0051(8)
C2 0.0565(11) 0.0633(12) 0.0492(11) 0.0095(9) 0.0026(9) -0.0111(9)
C9 0.0536(11) 0.0575(12) 0.0688(13) 0.0184(10) 0.0103(10) -0.0017(9)
C8 0.0511(11) 0.0669(14) 0.0739(14) 0.0099(11) 0.0085(10) -0.0051(9)
C5 0.0670(14) 0.0666(14) 0.0690(14) 0.0238(11) -0.0017(11) -0.0175(10)
C6 0.0766(15) 0.0624(14) 0.0769(16) 0.0212(11) 0.0102(13) -0.0182(11)
N2 0.0509(9) 0.0538(9) 0.0544(9) 0.0151(7) 0.0008(7) -0.0082(7)
N3 0.0520(9) 0.0467(9) 0.0590(10) 0.0158(7) 0.0070(8) -0.0059(7)
N4 0.0640(12) 0.0712(14) 0.0947(16) 0.0032(11) 0.0244(12) -0.0184(9)
O1 0.0706(10) 0.0765(11) 0.0902(12) 0.0421(9) -0.0088(9) -0.0133(8)
O3 0.0641(12) 0.1115(17) 0.147(2) 0.0220(14) -0.0055(13) -0.0307(11)
O2 0.1026(16) 0.0919(15) 0.148(2) 0.0321(14) 0.0163(14) -0.0437(12)
C12 0.0477(10) 0.0600(12) 0.0500(11) -0.0051(9) 0.0180(9) 0.0054(8)
C11 0.0489(10) 0.0742(13) 0.0490(11) -0.0063(9) 0.0177(9) 0.0098(9)
C10 0.0449(10) 0.0668(13) 0.0585(12) -0.0049(10) 0.0189(9) -0.0023(8)
C13 0.0451(10) 0.0647(12) 0.0523(11) -0.0007(9) 0.0170(9) -0.0011(8)
C18 0.0514(11) 0.0672(13) 0.0617(13) -0.0001(10) 0.0167(10) 0.0037(9)
C17 0.0513(12) 0.0854(16) 0.0695(15) 0.0076(12) 0.0125(11) 0.0054(10)
C16 0.0502(12) 0.118(2) 0.0555(13) -0.0030(13) 0.0108(10) -0.0092(12)
C14 0.0555(13) 0.108(2) 0.0675(15) -0.0252(13) 0.0104(11) 0.0139(12)
C15 0.0626(15) 0.137(3) 0.0698(16) -0.0374(16) 0.0146(13) 0.0041(14)
N6 0.0476(9) 0.0699(11) 0.0489(9) -0.0055(8) 0.0188(7) 0.0089(7)
N5 0.0469(9) 0.0836(12) 0.0469(9) -0.0113(8) 0.0175(7) 0.0118(8)
N7 0.0599(14) 0.195(3) 0.0634(14) -0.0088(18) 0.0107(12) -0.0057(17)
O4 0.0561(9) 0.1240(14) 0.0537(9) -0.0210(9) 0.0191(7) 0.0222(8)
O6 0.0833(16) 0.186(3) 0.0843(15) 0.0209(16) -0.0062(12) 0.0070(15)
O5 0.0944(17) 0.286(4) 0.0789(15) -0.063(2) 0.0082(13) 0.008(2)
C20 0.0462(10) 0.0467(11) 0.0890(15) -0.0156(10) 0.0208(10) -0.0070(8)
C19 0.0429(10) 0.0588(12) 0.0591(12) -0.0149(9) 0.0077(9) -0.0032(8)
C23 0.0538(11) 0.0519(11) 0.0690(13) -0.0098(9) 0.0141(10) -0.0025(8)
C22 0.0507(11) 0.0430(10) 0.0805(15) -0.0105(9) 0.0196(10) -0.0008(8)
C21 0.0503(11) 0.0412(10) 0.0839(15) -0.0142(9) 0.0160(10) -0.0038(8)
C27 0.0494(13) 0.0636(15) 0.192(3) -0.0533(19) 0.0226(17) -0.0031(10)
C26 0.0635(15) 0.0613(15) 0.186(4) -0.0510(18) 0.0301(18) 0.0019(11)
N8 0.0436(8) 0.0407(8) 0.0846(12) -0.0175(8) 0.0143(8) -0.0044(6)
N9 0.0477(9) 0.0423(9) 0.0909(13) -0.0213(8) 0.0163(9) -0.0038(7)
N10 0.0645(12) 0.0573(12) 0.1043(16) 0.0096(11) 0.0346(11) 0.0134(9)
O7 0.0529(9) 0.0585(10) 0.176(2) -0.0551(11) 0.0200(11) -0.0082(7)
O9 0.0622(11) 0.0970(14) 0.149(2) -0.0086(13) 0.0371(12) 0.0129(10)
O8 0.0918(14) 0.0695(13) 0.182(2) -0.0295(14) 0.0531(15) 0.0150(10)
N11 0.0812(12) 0.0467(9) 0.0750(12) 0.0101(8) 0.0401(10) 0.0177(8)
C29 0.099(2) 0.099(2) 0.127(3) 0.0490(19) 0.064(2) 0.0514(18)
C30 0.087(2) 0.161(4) 0.278(7) 0.097(5) 0.056(3) 0.004(3)
C35 0.0868(17) 0.0630(14) 0.0936(19) 0.0192(13) 0.0332(15) 0.0284(12)
C31 0.101(2) 0.0916(19) 0.0785(17) -0.0023(14) 0.0353(16) 0.0264(15)
C33 0.144(3) 0.0584(17) 0.124(3) -0.0108(16) 0.044(2) -0.0079(17)
C32 0.192(5) 0.179(4) 0.090(3) 0.051(3) 0.053(3) 0.067(4)
C36 0.161(4) 0.165(4) 0.094(3) 0.051(3) 0.038(2) 0.059(3)
C34 0.161(4) 0.136(4) 0.243(7) -0.029(4) 0.054(4) -0.077(3)
C28 0.0265(10) 0.0369(12) 0.0456(13) 0.000 0.0061(9) 0.000
O10 0.142(2) 0.0331(10) 0.0550(12) 0.000 0.0228(13) 0.000
O11 0.1568(18) 0.0509(9) 0.1059(13) -0.0270(8) 0.0986(14) -0.0377(10)

loop_
_atom_type_symbol
_atom_type_description
_atom_type_scat_dispersion_real
_atom_type_scat_dispersion_imag
_atom_type_scat_source
C C 0.0033 0.0016 'International Tables Vol C Tables 4.2.6.8 and 6.1.1.4'
H H 0.0000 0.0000 'International Tables Vol C Tables 4.2.6.8 and 6.1.1.4'
N N 0.0061 0.0033 'International Tables Vol C Tables 4.2.6.8 and 6.1.1.4'
O O 0.0106 0.0060 'International Tables Vol C Tables 4.2.6.8 and 6.1.1.4'

loop_
_geom_angle_atom_site_label_1
_geom_angle_atom_site_label_2
_geom_angle_atom_site_label_3
_geom_angle
_geom_angle_site_symmetry_3
C1 N1 C19 109.09(15) .
C1 N1 C10 108.18(14) .
C19 N1 C10 107.69(14) .
C25 C24 C23 119.1(2) .
C26 C25 C24 121.10(19) .
C26 C25 N10 119.1(2) .
C24 C25 N10 119.8(2) .
N3 C4 C9 117.41(17) .
N3 C4 C5 123.94(19) .
C9 C4 C5 118.64(18) .
O1 C3 N2 123.08(19) .
O1 C3 N3 123.82(18) .
N2 C3 N3 113.10(16) .
C6 C7 C8 121.21(19) .
C6 C7 N4 119.3(2) .
C8 C7 N4 119.5(2) .
N1 C1 C2 114.15(16) .
N2 C2 C1 112.14(17) .
C8 C9 C4 121.41(19) .
C7 C8 C9 118.7(2) .
C6 C5 C4 119.8(2) .
C7 C6 C5 120.2(2) .
C3 N2 C2 122.16(16) .
C3 N3 C4 128.47(16) .
O3 N4 O2 122.0(2) .
O3 N4 C7 119.4(2) .
O2 N4 C7 118.5(2) .
O4 C12 N5 122.42(18) .
O4 C12 N6 123.99(18) .
N5 C12 N6 113.55(16) .
N5 C11 C10 111.68(16) .
N1 C10 C11 113.40(16) .
N6 C13 C18 117.71(18) .
N6 C13 C14 123.99(19) .
C18 C13 C14 118.3(2) .
C17 C18 C13 121.3(2) .
C16 C17 C18 118.7(2) .
C15 C16 C17 121.7(2) .
C15 C16 N7 119.5(3) .
C17 C16 N7 118.8(2) .
C15 C14 C13 120.4(2) .
C16 C15 C14 119.6(2) .
C12 N6 C13 127.67(16) .
C12 N5 C11 122.01(15) .
O6 N7 O5 124.1(3) .
O6 N7 C16 118.3(3) .
O5 N7 C16 117.6(3) .
N8 C20 C19 112.13(16) .
N1 C19 C20 114.97(17) .
C24 C23 C22 121.6(2) .
N9 C22 C27 124.53(19) .
N9 C22 C23 117.58(18) .
C27 C22 C23 117.88(19) .
O7 C21 N8 123.34(19) .
O7 C21 N9 122.95(18) .
N8 C21 N9 113.69(16) .
C26 C27 C22 120.5(2) .
C25 C26 C27 119.7(2) .
C21 N8 C20 122.16(16) .
C22 N9 C21 128.67(16) .
O9 N10 O8 123.1(2) .
O9 N10 C25 118.1(2) .
O8 N10 C25 118.8(2) .
C33 N11 C31 110.5(2) .
C33 N11 C35 112.7(2) .
C31 N11 C35 105.47(18) .
C33 N11 C29 107.1(2) .
C31 N11 C29 110.6(2) .
C35 N11 C29 110.53(18) .
C30 C29 N11 116.2(3) .
C36 C35 N11 115.4(2) .
C32 C31 N11 115.2(3) .
N11 C33 C34 114.1(3) .
O10 C28 O11 121.03(11) .
O10 C28 O11 121.03(11) 2_656
O11 C28 O11 117.9(2) 2_656

loop_
_geom_bond_atom_site_label_1
_geom_bond_atom_site_label_2
_geom_bond_distance
_geom_bond_site_symmetry_2
N1 C1 1.476(2) .
N1 C19 1.478(2) .
N1 C10 1.483(2) .
C24 C25 1.371(3) .
C24 C23 1.373(3) .
C25 C26 1.370(3) .
C25 N10 1.459(3) .
C4 N3 1.386(2) .
C4 C9 1.387(3) .
C4 C5 1.396(3) .
C3 O1 1.219(2) .
C3 N2 1.343(2) .
C3 N3 1.375(3) .
C7 C6 1.367(3) .
C7 C8 1.375(3) .
C7 N4 1.458(3) .
C1 C2 1.515(3) .
C2 N2 1.450(3) .
C9 C8 1.377(3) .
C5 C6 1.380(3) .
N4 O3 1.209(3) .
N4 O2 1.217(3) .
C12 O4 1.228(2) .
C12 N5 1.340(3) .
C12 N6 1.373(2) .
C11 N5 1.442(3) .
C11 C10 1.510(3) .
C13 N6 1.386(3) .
C13 C18 1.395(3) .
C13 C14 1.395(3) .
C18 C17 1.377(3) .
C17 C16 1.375(4) .
C16 C15 1.367(4) .
C16 N7 1.471(4) .
C14 C15 1.380(4) .
N7 O6 1.226(4) .
N7 O5 1.237(4) .
C20 N8 1.451(2) .
C20 C19 1.497(3) .
C23 C22 1.393(3) .
C22 N9 1.379(2) .
C22 C27 1.392(3) .
C21 O7 1.226(2) .
C21 N8 1.331(2) .
C21 N9 1.380(2) .
C27 C26 1.382(3) .
N10 O9 1.217(3) .
N10 O8 1.231(3) .
N11 C33 1.476(4) .
N11 C31 1.513(3) .
N11 C35 1.518(3) .
N11 C29 1.523(3) .
C29 C30 1.499(6) .
C35 C36 1.491(5) .
C31 C32 1.510(5) .
C33 C34 1.528(6) .
C28 O10 1.243(3) .
C28 O11 1.2481(19) .
C28 O11 1.2481(19) 2_656
